data_7205190
loop_
_publ_author_name
'Gutov, Oleksii V.'
'Rusanov, Eduard B.'
'Kudryavtsev, Alexey A.'
'Garasevych, Sergey G.'
'Slobodyanyuk, Olexandr V.'
'Yashchuk, Valerii M.'
'Chernega, Alexander N.'

_publ_section_title
;
 Luminescence induced by strong cation--anion \p--\p interactions in
 crystals of viologen analogues
;
_journal_issue 5
_journal_name_full CrystEngComm
_journal_page_first 1373
_journal_paper_doi 10.1039/c0ce00191k
_journal_volume 13
_journal_year 2011
_chemical_formula_sum 'C38 H40 N2 O6 S2'
_chemical_formula_weight 684.84
_chemical_name_common
;1,4-bis(2-(1-ethyl-pyridinium-4-yl)vinyl)benzene di-4-
methylbenzenesulphonate
;
_chemical_name_systematic
;
?
;
_space_group_IT_number 14
_symmetry_space_group_name_Hall '-P 2ybc'
_symmetry_space_group_name_H-M 'P 1 21/c 1'
_atom_sites_solution_hydrogens geom
_atom_sites_solution_primary direct
_atom_sites_solution_secondary difmap
_audit_creation_date 2010-02-17T13:42:37-00:00
_audit_creation_method 'WinGX routine CIF_UPDATE'
_cell_angle_alpha 90
_cell_angle_beta 101.907(4)
_cell_angle_gamma 90
_cell_formula_units_Z 4
_cell_length_a 13.279(2)
_cell_length_b 17.696(3)
_cell_length_c 14.791(2)
_cell_measurement_temperature 296(2)
_cell_volume 3400.9(9)
_computing_structure_refinement 'SHELXL-97 (Sheldrick, 1997)'
_computing_structure_solution 'SHELXS-97 (Sheldrick, 1990)'
_diffrn_ambient_temperature 296(2)
_diffrn_measured_fraction_theta_full 0.984
_diffrn_measured_fraction_theta_max 0.984
_diffrn_radiation_monochromator graphite
_diffrn_radiation_type MoK\a
_diffrn_radiation_wavelength 0.71073
_diffrn_reflns_av_R_equivalents 0.0843
_diffrn_reflns_av_unetI/netI 0.1288
_diffrn_reflns_limit_h_max 15
_diffrn_reflns_limit_h_min -15
_diffrn_reflns_limit_k_max 20
_diffrn_reflns_limit_k_min -18
_diffrn_reflns_limit_l_max 17
_diffrn_reflns_limit_l_min -17
_diffrn_reflns_number 16125
_diffrn_reflns_theta_full 24.58
_diffrn_reflns_theta_max 24.58
_diffrn_reflns_theta_min 1.82
_exptl_absorpt_coefficient_mu 0.207
_exptl_crystal_colour yellow
_exptl_crystal_density_diffrn 1.337
_exptl_crystal_density_method 'not measured'
_exptl_crystal_description block
_exptl_crystal_F_000 1448
_exptl_crystal_size_max 0.36
_exptl_crystal_size_mid 0.26
_exptl_crystal_size_min 0.21
_refine_diff_density_max 0.3
_refine_diff_density_min -0.267
_refine_diff_density_rms 0.064
_refine_ls_extinction_coef 0.0020(5)
_refine_ls_extinction_expression Fc^*^=kFc[1+0.001xFc^2^\l^3^/sin(2\q)]^-1/4^
_refine_ls_extinction_method SHELXL
_refine_ls_goodness_of_fit_ref 1.03
_refine_ls_hydrogen_treatment mixed
_refine_ls_matrix_type full
_refine_ls_number_parameters 533
_refine_ls_number_reflns 5620
_refine_ls_number_restraints 0
_refine_ls_restrained_S_all 1.03
_refine_ls_R_factor_all 0.1158
_refine_ls_R_factor_gt 0.0632
_refine_ls_shift/su_max 0.043
_refine_ls_shift/su_mean 0.001
_refine_ls_structure_factor_coef Fsqd
_refine_ls_weighting_details 'calc w=1/[\s^2^(Fo^2^)+(0.0250P)^2^+0.5678P] where P=(Fo^2^+2Fc^2^)/3'
_refine_ls_weighting_scheme calc
_refine_ls_wR_factor_gt 0.14
_refine_ls_wR_factor_ref 0.172
_reflns_number_gt 3240
_reflns_number_total 5620
_reflns_threshold_expression >2sigma(I)
_cod_data_source_file C0CE00191K.TXT
_cod_data_source_block gut18
_cod_original_cell_volume 3401.0(9)
_cod_database_code 7205190

loop_
_symmetry_equiv_pos_as_xyz
'x, y, z'
'-x, y+1/2, -z+1/2'
'-x, -y, -z'
'x, -y-1/2, z-1/2'

loop_
_atom_site_label
_atom_site_type_symbol
_atom_site_fract_x
_atom_site_fract_y
_atom_site_fract_z
_atom_site_U_iso_or_equiv
_atom_site_adp_type
_atom_site_occupancy
_atom_site_symmetry_multiplicity
_atom_site_calc_flag
_atom_site_refinement_flags
_atom_site_disorder_assembly
_atom_site_disorder_group
C1 C 1.0141(3) 0.2289(3) 0.0864(3) 0.0451(11) Uani 1 1 d . . .
C2 C 0.9227(3) 0.2351(3) 0.1149(3) 0.0418(11) Uani 1 1 d . . .
C3 C 0.8659(3) 0.1711(2) 0.1254(3) 0.0390(10) Uani 1 1 d . . .
C4 C 0.9086(3) 0.1012(3) 0.1095(3) 0.0421(11) Uani 1 1 d . . .
C5 C 1.0009(3) 0.0972(3) 0.0833(3) 0.0434(11) Uani 1 1 d . . .
C6 C 0.7663(3) 0.1783(2) 0.1516(3) 0.0391(10) Uani 1 1 d . . .
H6 H 0.7426 0.2269 0.1588 0.047 Uiso 1 1 calc R . .
C7 C 0.7067(3) 0.1211(3) 0.1660(3) 0.0376(10) Uani 1 1 d . . .
C8 C 0.6062(3) 0.1256(2) 0.1899(2) 0.0361(10) Uani 1 1 d . . .
C9 C 0.5480(3) 0.1917(3) 0.1819(4) 0.0577(14) Uani 1 1 d . . .
C10 C 0.4523(4) 0.1926(3) 0.2042(4) 0.0589(14) Uani 1 1 d . . .
C11 C 0.4097(3) 0.1290(2) 0.2355(2) 0.0344(9) Uani 1 1 d . . .
C12 C 0.4678(3) 0.0644(3) 0.2429(4) 0.0550(13) Uani 1 1 d . . .
C13 C 0.5628(3) 0.0624(3) 0.2205(3) 0.0546(13) Uani 1 1 d . . .
C14 C 0.3082(3) 0.1348(3) 0.2579(3) 0.0385(10) Uani 1 1 d . . .
C15 C 0.2501(3) 0.0779(3) 0.2748(3) 0.0387(10) Uani 1 1 d . . .
C16 C -0.0022(3) 0.0303(3) 0.3354(3) 0.0400(10) Uani 1 1 d . . .
C17 C 0.0908(3) 0.0235(3) 0.3103(3) 0.0390(10) Uani 1 1 d . . .
C18 C 0.1498(3) 0.0869(2) 0.2996(2) 0.0351(10) Uani 1 1 d . . .
C19 C 0.1079(3) 0.1569(3) 0.3143(3) 0.0382(10) Uani 1 1 d . . .
C20 C 0.0144(3) 0.1623(3) 0.3394(3) 0.0403(10) Uani 1 1 d . . .
C21 C 1.1495(3) 0.1552(3) 0.0359(3) 0.0588(13) Uani 1 1 d . . .
H21A H 1.1857 0.2031 0.0452 0.071 Uiso 1 1 calc R . .
H21B H 1.1935 0.117 0.071 0.071 Uiso 1 1 calc R . .
C22 C 1.1298(3) 0.1352(3) -0.0640(3) 0.0696(15) Uani 1 1 d . . .
H22A H 1.0904 0.0894 -0.0741 0.104 Uiso 1 1 calc R . .
H22B H 1.1941 0.1281 -0.0828 0.104 Uiso 1 1 calc R . .
H22C H 1.0921 0.1753 -0.0995 0.104 Uiso 1 1 calc R . .
C23 C -0.1365(3) 0.1048(3) 0.3837(3) 0.0440(11) Uani 1 1 d . . .
C24 C -0.1212(4) 0.0773(4) 0.4820(3) 0.0490(13) Uani 1 1 d . . .
C25 C 0.7132(3) 0.1374(3) 0.8867(3) 0.0412(10) Uani 1 1 d . . .
C26 C 0.6626(3) 0.2053(3) 0.8873(3) 0.0664(15) Uani 1 1 d . . .
H26 H 0.6919 0.2496 0.8707 0.08 Uiso 1 1 calc R . .
C27 C 0.5674(4) 0.2073(4) 0.9128(4) 0.087(2) Uani 1 1 d . . .
H27 H 0.5338 0.2534 0.9133 0.105 Uiso 1 1 calc R . .
C28 C 0.5218(4) 0.1431(5) 0.9370(4) 0.086(2) Uani 1 1 d . . .
C29 C 0.5736(5) 0.0783(5) 0.9379(4) 0.093(2) Uani 1 1 d . . .
H29 H 0.5446 0.0344 0.9559 0.112 Uiso 1 1 calc R . .
C30 C 0.6693(4) 0.0733(3) 0.9130(3) 0.0644(14) Uani 1 1 d . . .
H30 H 0.7027 0.027 0.9143 0.077 Uiso 1 1 calc R . .
C31 C 0.4142(4) 0.1458(5) 0.9584(4) 0.131(3) Uani 1 1 d . . .
H31A H 0.3706 0.11 0.9202 0.196 Uiso 1 1 calc R . .
H31B H 0.3862 0.1956 0.9463 0.196 Uiso 1 1 calc R . .
H31C H 0.4181 0.1334 1.0223 0.196 Uiso 1 1 calc R . .
C32 C 0.3320(3) 0.1137(2) 0.6299(3) 0.0362(10) Uani 1 1 d . . .
C33 C 0.3282(4) 0.1076(3) 0.5363(3) 0.0594(14) Uani 1 1 d . . .
C34 C 0.4184(4) 0.1048(4) 0.5035(4) 0.0727(17) Uani 1 1 d . . .
C35 C 0.5142(3) 0.1070(3) 0.5621(3) 0.0495(12) Uani 1 1 d . . .
C36 C 0.5169(3) 0.1137(2) 0.6553(3) 0.0409(11) Uani 1 1 d . . .
C37 C 0.4275(3) 0.1171(2) 0.6891(3) 0.0404(10) Uani 1 1 d . . .
C38 C 0.6125(3) 0.1022(3) 0.5271(4) 0.0751(16) Uani 1 1 d . . .
H38A H 0.6556 0.1445 0.5498 0.113 Uiso 1 1 calc R . .
H38B H 0.597 0.1029 0.4608 0.113 Uiso 1 1 calc R . .
H38C H 0.6476 0.0561 0.5484 0.113 Uiso 1 1 calc R . .
H1 H 1.058(3) 0.276(3) 0.079(3) 0.077(15) Uiso 1 1 d . . .
H2 H 0.896(3) 0.281(3) 0.125(3) 0.060(14) Uiso 1 1 d . . .
H4 H 0.879(3) 0.056(2) 0.119(2) 0.025(10) Uiso 1 1 d . . .
H5 H 1.030(3) 0.051(2) 0.072(3) 0.048(13) Uiso 1 1 d . . .
H7 H 0.725(2) 0.073(2) 0.160(2) 0.018(9) Uiso 1 1 d . . .
H9 H 0.578(4) 0.236(3) 0.165(3) 0.086(17) Uiso 1 1 d . . .
H10 H 0.420(4) 0.236(3) 0.200(4) 0.10(2) Uiso 1 1 d . . .
H12 H 0.440(4) 0.021(3) 0.267(4) 0.099(19) Uiso 1 1 d . . .
H13 H 0.605(4) 0.017(3) 0.231(3) 0.077(15) Uiso 1 1 d . . .
H14 H 0.281(3) 0.183(3) 0.259(3) 0.061(15) Uiso 1 1 d . . .
H15 H 0.268(3) 0.025(2) 0.273(2) 0.042(12) Uiso 1 1 d . . .
H16 H -0.041(3) -0.015(2) 0.345(2) 0.033(10) Uiso 1 1 d . . .
H17 H 0.111(3) -0.023(2) 0.297(2) 0.032(11) Uiso 1 1 d . . .
H19 H 0.142(2) 0.2014(19) 0.3042(19) 0.016(9) Uiso 1 1 d . . .
H20 H -0.018(3) 0.211(2) 0.351(3) 0.055(13) Uiso 1 1 d . . .
H33 H 0.261(4) 0.100(3) 0.496(4) 0.099(18) Uiso 1 1 d . . .
H34 H 0.415(4) 0.099(3) 0.435(3) 0.081(16) Uiso 1 1 d . . .
H36 H 0.581(3) 0.119(2) 0.695(2) 0.042(11) Uiso 1 1 d . . .
H37 H 0.428(3) 0.124(2) 0.751(3) 0.049(12) Uiso 1 1 d . . .
H23A H -0.159(3) 0.158(2) 0.378(2) 0.034(11) Uiso 1 1 d . . .
H24A H -0.069(4) 0.100(3) 0.518(3) 0.054(14) Uiso 1 1 d . . .
H23B H -0.192(4) 0.077(3) 0.341(3) 0.072(15) Uiso 1 1 d . . .
H24B H -0.101(3) 0.023(3) 0.485(3) 0.069(16) Uiso 1 1 d . . .
H24C H -0.180(3) 0.086(2) 0.508(2) 0.040(11) Uiso 1 1 d . . .
N1 N 1.0523(2) 0.1609(2) 0.0714(2) 0.0435(9) Uani 1 1 d . . .
N2 N -0.0386(2) 0.0993(2) 0.3507(2) 0.0371(8) Uani 1 1 d . . .
O1 O 0.7955(2) 0.13321(17) 0.74496(17) 0.0484(8) Uani 1 1 d . . .
O2 O 0.8779(2) 0.06234(17) 0.87974(18) 0.0506(8) Uani 1 1 d . . .
O3 O 0.8868(2) 0.19915(16) 0.88081(19) 0.0510(8) Uani 1 1 d . . .
O4 O 0.2259(2) 0.05745(17) 0.7408(2) 0.0527(8) Uani 1 1 d . . .
O5 O 0.13317(19) 0.11208(16) 0.59736(19) 0.0513(8) Uani 1 1 d . . .
O6 O 0.2231(2) 0.19337(16) 0.7192(2) 0.0547(8) Uani 1 1 d . . .
S1 S 0.82814(7) 0.13260(6) 0.84477(7) 0.0388(3) Uani 1 1 d . . .
S2 S 0.21920(8) 0.11977(6) 0.67571(8) 0.0434(3) Uani 1 1 d . . .

loop_
_atom_site_aniso_label
_atom_site_aniso_U_11
_atom_site_aniso_U_22
_atom_site_aniso_U_33
_atom_site_aniso_U_23
_atom_site_aniso_U_13
_atom_site_aniso_U_12
C1 0.040(2) 0.052(3) 0.042(3) 0.005(2) 0.007(2) -0.007(2)
C2 0.038(2) 0.040(3) 0.049(3) 0.003(2) 0.011(2) -0.003(2)
C3 0.036(2) 0.042(3) 0.037(2) 0.000(2) 0.0047(18) -0.001(2)
C4 0.035(2) 0.042(3) 0.048(3) 0.003(2) 0.0052(19) -0.005(2)
C5 0.037(2) 0.046(3) 0.045(3) -0.004(2) 0.0024(19) 0.002(2)
C6 0.036(2) 0.038(3) 0.045(2) 0.001(2) 0.0116(19) 0.0029(19)
C7 0.034(2) 0.038(3) 0.041(2) 0.000(2) 0.0080(18) 0.003(2)
C8 0.032(2) 0.041(3) 0.036(2) -0.0006(19) 0.0078(17) -0.0023(19)
C9 0.043(3) 0.037(3) 0.101(4) 0.014(3) 0.033(3) 0.003(2)
C10 0.050(3) 0.035(3) 0.101(4) 0.008(3) 0.035(3) 0.006(2)
C11 0.035(2) 0.033(3) 0.037(2) 0.0023(19) 0.0104(17) -0.0020(19)
C12 0.043(3) 0.040(3) 0.090(4) 0.015(3) 0.030(2) 0.003(2)
C13 0.041(3) 0.041(3) 0.087(4) 0.011(3) 0.025(2) 0.008(2)
C14 0.029(2) 0.043(3) 0.042(2) 0.000(2) 0.0060(18) 0.001(2)
C15 0.039(2) 0.039(3) 0.040(2) -0.002(2) 0.0139(19) 0.001(2)
C16 0.043(2) 0.035(3) 0.043(2) 0.001(2) 0.012(2) -0.002(2)
C17 0.042(2) 0.039(3) 0.037(2) -0.002(2) 0.0114(19) 0.002(2)
C18 0.039(2) 0.035(3) 0.030(2) 0.0047(18) 0.0047(17) 0.0014(19)
C19 0.037(2) 0.031(3) 0.047(2) 0.005(2) 0.0109(19) -0.002(2)
C20 0.037(2) 0.036(3) 0.048(3) 0.001(2) 0.0100(19) 0.002(2)
C21 0.032(2) 0.085(4) 0.062(3) 0.005(3) 0.015(2) -0.005(2)
C22 0.044(3) 0.108(5) 0.063(3) 0.004(3) 0.025(2) 0.005(3)
C23 0.032(2) 0.051(3) 0.051(3) 0.007(2) 0.014(2) 0.006(2)
C24 0.030(3) 0.072(4) 0.048(3) -0.005(3) 0.017(2) 0.002(3)
C25 0.035(2) 0.056(3) 0.032(2) -0.005(2) 0.0057(17) 0.000(2)
C26 0.040(3) 0.076(4) 0.084(4) -0.021(3) 0.015(2) 0.002(3)
C27 0.043(3) 0.128(6) 0.088(4) -0.045(4) 0.006(3) 0.018(3)
C28 0.044(3) 0.168(8) 0.048(3) -0.026(4) 0.011(3) -0.025(4)
C29 0.072(4) 0.138(7) 0.077(4) 0.005(4) 0.034(3) -0.038(4)
C30 0.057(3) 0.079(4) 0.062(3) 0.008(3) 0.021(3) -0.015(3)
C31 0.040(3) 0.280(11) 0.078(4) -0.041(5) 0.024(3) -0.016(4)
C32 0.032(2) 0.030(3) 0.046(2) -0.0021(19) 0.0066(18) -0.0006(17)
C33 0.037(3) 0.089(4) 0.050(3) 0.000(3) 0.002(2) -0.006(3)
C34 0.052(3) 0.125(6) 0.043(3) -0.002(3) 0.014(2) 0.002(3)
C35 0.033(2) 0.060(3) 0.056(3) 0.001(2) 0.010(2) -0.001(2)
C36 0.029(2) 0.035(3) 0.056(3) 0.004(2) 0.003(2) -0.0014(18)
C37 0.045(2) 0.033(3) 0.041(2) -0.001(2) 0.006(2) 0.0020(19)
C38 0.043(3) 0.109(5) 0.079(4) 0.004(3) 0.025(3) -0.001(3)
N1 0.0325(18) 0.055(3) 0.043(2) 0.0003(18) 0.0071(15) -0.0033(18)
N2 0.0327(18) 0.042(2) 0.0378(18) 0.0032(16) 0.0100(14) -0.0017(16)
O1 0.0505(17) 0.057(2) 0.0379(15) 0.0057(14) 0.0099(13) 0.0068(14)
O2 0.0522(18) 0.045(2) 0.0529(18) 0.0066(14) 0.0065(14) 0.0131(15)
O3 0.0438(17) 0.042(2) 0.069(2) -0.0112(15) 0.0146(15) -0.0109(14)
O4 0.0460(18) 0.046(2) 0.070(2) 0.0089(16) 0.0204(15) 0.0031(14)
O5 0.0317(15) 0.052(2) 0.0661(19) -0.0069(15) 0.0016(14) 0.0012(13)
O6 0.0463(18) 0.042(2) 0.078(2) -0.0206(16) 0.0180(15) -0.0038(14)
S1 0.0326(5) 0.0425(7) 0.0414(6) -0.0011(5) 0.0081(4) 0.0009(5)
S2 0.0332(6) 0.0382(7) 0.0592(7) -0.0057(6) 0.0103(5) -0.0002(5)

loop_
_atom_type_symbol
_atom_type_description
_atom_type_scat_dispersion_real
_atom_type_scat_dispersion_imag
_atom_type_scat_source
C C 0.0033 0.0016 'International Tables Vol C Tables 4.2.6.8 and 6.1.1.4'
H H 0 0 'International Tables Vol C Tables 4.2.6.8 and 6.1.1.4'
N N 0.0061 0.0033 'International Tables Vol C Tables 4.2.6.8 and 6.1.1.4'
O O 0.0106 0.006 'International Tables Vol C Tables 4.2.6.8 and 6.1.1.4'
S S 0.1246 0.1234 'International Tables Vol C Tables 4.2.6.8 and 6.1.1.4'

loop_
_geom_angle_atom_site_label_1
_geom_angle_atom_site_label_2
_geom_angle_atom_site_label_3
_geom_angle
_geom_angle_site_symmetry_1
_geom_angle_site_symmetry_3
_geom_angle_publ_flag
N1 C1 C2 120.9(4) . . ?
C1 C2 C3 120.3(5) . . ?
C2 C3 C4 117.0(4) . . ?
C2 C3 C6 120.1(4) . . ?
C4 C3 C6 122.9(4) . . ?
C5 C4 C3 120.9(5) . . ?
N1 C5 C4 120.3(5) . . ?
C7 C6 C3 125.4(4) . . ?
C6 C7 C8 127.2(4) . . ?
C13 C8 C9 116.6(4) . . ?
C13 C8 C7 120.2(4) . . ?
C9 C8 C7 123.2(4) . . ?
C10 C9 C8 120.8(5) . . ?
C9 C10 C11 122.2(5) . . ?
C12 C11 C10 116.3(4) . . ?
C12 C11 C14 125.0(4) . . ?
C10 C11 C14 118.7(4) . . ?
C13 C12 C11 122.2(5) . . ?
C12 C13 C8 121.9(5) . . ?
C15 C14 C11 126.3(4) . . ?
C14 C15 C18 124.1(4) . . ?
N2 C16 C17 120.0(4) . . ?
C16 C17 C18 121.3(4) . . ?
C19 C18 C17 116.4(4) . . ?
C19 C18 C15 123.4(4) . . ?
C17 C18 C15 120.2(4) . . ?
C20 C19 C18 121.2(4) . . ?
N2 C20 C19 120.1(4) . . ?
C22 C21 N1 112.1(3) . . ?
N2 C23 C24 110.1(3) . . ?
C30 C25 C26 119.0(4) . . ?
C30 C25 S1 120.7(4) . . ?
C26 C25 S1 120.1(4) . . ?
C25 C26 C27 119.6(5) . . ?
C28 C27 C26 121.7(6) . . ?
C29 C28 C27 117.4(6) . . ?
C29 C28 C31 121.8(7) . . ?
C27 C28 C31 120.8(7) . . ?
C28 C29 C30 123.2(6) . . ?
C25 C30 C29 119.1(6) . . ?
C33 C32 C37 118.6(4) . . ?
C33 C32 S2 122.0(3) . . ?
C37 C32 S2 119.4(3) . . ?
C32 C33 C34 120.0(4) . . ?
C33 C34 C35 122.0(4) . . ?
C36 C35 C34 117.3(4) . . ?
C36 C35 C38 120.4(4) . . ?
C34 C35 C38 122.3(4) . . ?
C35 C36 C37 121.3(4) . . ?
C36 C37 C32 120.8(4) . . ?
C1 N1 C5 120.5(4) . . ?
C1 N1 C21 120.3(4) . . ?
C5 N1 C21 119.1(4) . . ?
C20 N2 C16 120.9(4) . . ?
C20 N2 C23 120.2(4) . . ?
C16 N2 C23 118.8(4) . . ?
O1 S1 O3 113.13(18) . . ?
O1 S1 O2 112.80(17) . . ?
O3 S1 O2 113.18(18) . . ?
O1 S1 C25 105.01(17) . . ?
O3 S1 C25 105.65(19) . . ?
O2 S1 C25 106.18(19) . . ?
O6 S2 O4 113.34(19) . . ?
O6 S2 O5 112.81(18) . . ?
O4 S2 O5 112.74(18) . . ?
O6 S2 C32 105.58(18) . . ?
O4 S2 C32 105.48(18) . . ?
O5 S2 C32 106.04(18) . . ?

loop_
_geom_bond_atom_site_label_1
_geom_bond_atom_site_label_2
_geom_bond_distance
_geom_bond_site_symmetry_2
_geom_bond_publ_flag
C1 N1 1.341(5) . ?
C1 C2 1.369(6) . ?
C2 C3 1.387(6) . ?
C3 C4 1.401(6) . ?
C3 C6 1.457(5) . ?
C4 C5 1.361(6) . ?
C5 N1 1.349(6) . ?
C6 C7 1.330(6) . ?
C7 C8 1.451(5) . ?
C8 C13 1.377(6) . ?
C8 C9 1.394(6) . ?
C9 C10 1.378(6) . ?
C10 C11 1.382(6) . ?
C11 C12 1.371(6) . ?
C11 C14 1.456(5) . ?
C12 C13 1.370(6) . ?
C14 C15 1.324(6) . ?
C15 C18 1.461(5) . ?
C16 N2 1.349(5) . ?
C16 C17 1.366(6) . ?
C17 C18 1.397(6) . ?
C18 C19 1.393(6) . ?
C19 C20 1.370(6) . ?
C20 N2 1.346(5) . ?
C21 C22 1.490(6) . ?
C21 N1 1.493(5) . ?
C23 N2 1.484(5) . ?
C23 C24 1.506(6) . ?
C25 C30 1.368(6) . ?
C25 C26 1.378(6) . ?
C25 S1 1.765(4) . ?
C26 C27 1.393(7) . ?
C27 C28 1.369(9) . ?
C28 C29 1.336(9) . ?
C28 C31 1.527(7) . ?
C29 C30 1.396(7) . ?
C32 C33 1.378(6) . ?
C32 C37 1.386(5) . ?
C32 S2 1.771(4) . ?
C33 C34 1.383(6) . ?
C34 C35 1.385(6) . ?
C35 C36 1.377(6) . ?
C35 C38 1.502(6) . ?
C36 C37 1.381(6) . ?
O1 S1 1.450(3) . ?
O2 S1 1.452(3) . ?
O3 S1 1.452(3) . ?
O4 S2 1.455(3) . ?
O5 S2 1.456(3) . ?
O6 S2 1.449(3) . ?

loop_
_cod_related_entry_id
_cod_related_entry_database
_cod_related_entry_code
1 ChemSpider 30653722
